data_7111898
loop_
_publ_author_name
'Sergio S. Rozenel'
'Rosa Padilla'
'Clement Camp'
'John Arnold'

_publ_section_title
;
 Unusual activation of H2 by reduced cobalt complexes supported by a PNP
 pincer ligand
;
_journal_name_full Chem.Commun.
_journal_page_first 2612
_journal_paper_doi 10.1039/c3cc46018e
_journal_volume 50
_journal_year 2014
_chemical_formula_moiety 'C17 H36 Co N O P2'
_chemical_formula_sum 'C17 H36 Co N O P2'
_chemical_formula_weight 391.34
_chemical_name_systematic
; 
 ? 
;
_space_group_IT_number 2
_symmetry_cell_setting triclinic
_symmetry_space_group_name_Hall '-P 1'
_symmetry_space_group_name_H-M 'P -1'
_atom_sites_solution_hydrogens geom
_atom_sites_solution_primary direct
_atom_sites_solution_secondary difmap
_audit_creation_method SHELXL-97
_cell_angle_alpha 82.4060(10)
_cell_angle_beta 82.8630(11)
_cell_angle_gamma 69.2410(10)
_cell_formula_units_Z 2
_cell_length_a 7.6066(8)
_cell_length_b 8.4996(9)
_cell_length_c 17.1584(17)
_cell_measurement_temperature 100(2)
_cell_volume 1024.63(18)
_computing_cell_refinement 'Bruker SAINT'
_computing_data_collection 'Bruker APEX2 v. 2009.1'
_computing_data_reduction 'Bruker SAINT'
_computing_molecular_graphics ORTEP-32
_computing_publication_material WinGX
_computing_structure_refinement 'SHELXL-97 (Sheldrick, 2008)'
_computing_structure_solution SIR-97
_diffrn_ambient_temperature 100(2)
_diffrn_detector_area_resol_mean 8.366
_diffrn_measured_fraction_theta_full 0.996
_diffrn_measured_fraction_theta_max 0.996
_diffrn_measurement_device_type 'Bruker APEX-I CCD'
_diffrn_measurement_method '\f and \w scans'
_diffrn_radiation_monochromator graphite
_diffrn_radiation_source 'fine-focus sealed tube'
_diffrn_radiation_type MoK\a
_diffrn_radiation_wavelength 0.71073
_diffrn_reflns_av_R_equivalents 0.0241
_diffrn_reflns_av_sigmaI/netI 0.0182
_diffrn_reflns_limit_h_max 9
_diffrn_reflns_limit_h_min -9
_diffrn_reflns_limit_k_max 10
_diffrn_reflns_limit_k_min -10
_diffrn_reflns_limit_l_max 20
_diffrn_reflns_limit_l_min -20
_diffrn_reflns_number 19904
_diffrn_reflns_theta_full 25.37
_diffrn_reflns_theta_max 25.37
_diffrn_reflns_theta_min 1.20
_exptl_absorpt_coefficient_mu 0.995
_exptl_absorpt_correction_T_max 0.923
_exptl_absorpt_correction_T_min 0.740
_exptl_absorpt_correction_type multi-scan
_exptl_absorpt_process_details SADABS
_exptl_crystal_colour brown
_exptl_crystal_density_diffrn 1.268
_exptl_crystal_density_method 'not measured'
_exptl_crystal_description block
_exptl_crystal_F_000 420
_exptl_crystal_size_max 0.32
_exptl_crystal_size_mid 0.26
_exptl_crystal_size_min 0.08
_refine_diff_density_max 0.435
_refine_diff_density_min -0.337
_refine_diff_density_rms 0.056
_refine_ls_extinction_method none
_refine_ls_goodness_of_fit_ref 1.045
_refine_ls_hydrogen_treatment constr
_refine_ls_matrix_type full
_refine_ls_number_parameters 207
_refine_ls_number_reflns 3748
_refine_ls_number_restraints 0
_refine_ls_restrained_S_all 1.045
_refine_ls_R_factor_all 0.0332
_refine_ls_R_factor_gt 0.0281
_refine_ls_shift/su_max 0.001
_refine_ls_shift/su_mean 0.000
_refine_ls_structure_factor_coef Fsqd
_refine_ls_weighting_details 'calc w=1/[\s^2^(Fo^2^)+(0.0354P)^2^+0.6977P] where P=(Fo^2^+2Fc^2^)/3'
_refine_ls_weighting_scheme calc
_refine_ls_wR_factor_gt 0.0685
_refine_ls_wR_factor_ref 0.0722
_reflns_number_gt 3347
_reflns_number_total 3761
_reflns_threshold_expression >2sigma(I)
_cod_data_source_file c3cc46018e.txt
_cod_data_source_block PNPCoCO
_cod_database_code 7111898

loop_
_symmetry_equiv_pos_as_xyz
'x, y, z'
'-x, -y, -z'

loop_
_atom_site_label
_atom_site_type_symbol
_atom_site_fract_x
_atom_site_fract_y
_atom_site_fract_z
_atom_site_U_iso_or_equiv
_atom_site_adp_type
_atom_site_occupancy
_atom_site_symmetry_multiplicity
_atom_site_calc_flag
_atom_site_refinement_flags
Co1 Co 0.03850(3) 0.12094(3) 0.752271(13) 0.01662(9) Uani 1 1 d .
P1 P 0.22299(6) 0.01830(6) 0.65200(3) 0.01625(11) Uani 1 1 d .
P2 P -0.14808(6) 0.26765(6) 0.84222(3) 0.01738(12) Uani 1 1 d .
N1 N -0.1008(2) 0.28656(19) 0.67975(9) 0.0189(3) Uani 1 1 d .
O1 O 0.2291(2) -0.15426(19) 0.86254(9) 0.0368(4) Uani 1 1 d .
C17 C 0.1523(3) -0.0412(2) 0.81775(11) 0.0218(4) Uani 1 1 d .
C9 C -0.2427(3) 0.4461(2) 0.70133(11) 0.0223(4) Uani 1 1 d .
H9A H -0.3402 0.4833 0.6648 0.027 Uiso 1 1 calc R
H9B H -0.1844 0.5318 0.6976 0.027 Uiso 1 1 calc R
C16 C -0.4252(3) 0.2901(3) 0.96970(12) 0.0273(4) Uani 1 1 d .
H16A H -0.5180 0.3666 0.9365 0.041 Uiso 1 1 calc R
H16B H -0.3690 0.3527 0.9949 0.041 Uiso 1 1 calc R
H16C H -0.4845 0.2296 1.0091 0.041 Uiso 1 1 calc R
C8 C 0.1105(3) -0.2583(2) 0.65035(12) 0.0246(4) Uani 1 1 d .
H8A H 0.0310 -0.2042 0.6083 0.037 Uiso 1 1 calc R
H8B H 0.0427 -0.2239 0.6998 0.037 Uiso 1 1 calc R
H8C H 0.1472 -0.3787 0.6508 0.037 Uiso 1 1 calc R
C1 C -0.0421(3) 0.3061(2) 0.59563(11) 0.0211(4) Uani 1 1 d .
H1A H 0.0224 0.3878 0.5861 0.025 Uiso 1 1 calc R
H1B H -0.1523 0.3480 0.5657 0.025 Uiso 1 1 calc R
C6 C 0.2867(3) -0.2074(2) 0.63790(11) 0.0193(4) Uani 1 1 d .
H6 H 0.3685 -0.2721 0.6794 0.023 Uiso 1 1 calc R
C4 C 0.4204(3) 0.2408(3) 0.64207(12) 0.0276(4) Uani 1 1 d .
H4A H 0.3575 0.2721 0.6927 0.041 Uiso 1 1 calc R
H4B H 0.3445 0.3101 0.6012 0.041 Uiso 1 1 calc R
H4C H 0.5403 0.2568 0.6363 0.041 Uiso 1 1 calc R
C14 C -0.2729(3) 0.1650(2) 0.91970(11) 0.0221(4) Uani 1 1 d .
H14 H -0.1791 0.0916 0.9552 0.026 Uiso 1 1 calc R
C15 C -0.3521(3) 0.0517(3) 0.88397(13) 0.0312(5) Uani 1 1 d .
H15A H -0.4070 -0.0084 0.9254 0.047 Uiso 1 1 calc R
H15B H -0.2522 -0.0277 0.8544 0.047 Uiso 1 1 calc R
H15C H -0.4469 0.1197 0.8496 0.047 Uiso 1 1 calc R
C3 C 0.4507(3) 0.0550(2) 0.63571(11) 0.0215(4) Uani 1 1 d .
H3 H 0.5058 0.0276 0.5823 0.026 Uiso 1 1 calc R
C2 C 0.0892(3) 0.1370(2) 0.56848(11) 0.0210(4) Uani 1 1 d .
H2A H 0.1743 0.1548 0.5240 0.025 Uiso 1 1 calc R
H2B H 0.0166 0.0751 0.5524 0.025 Uiso 1 1 calc R
C12 C 0.0402(3) 0.4950(3) 0.84140(13) 0.0362(5) Uani 1 1 d .
H12A H 0.0872 0.5573 0.8712 0.054 Uiso 1 1 calc R
H12B H -0.0486 0.5723 0.8068 0.054 Uiso 1 1 calc R
H12C H 0.1432 0.4209 0.8108 0.054 Uiso 1 1 calc R
C10 C -0.3310(3) 0.4252(2) 0.78519(11) 0.0227(4) Uani 1 1 d .
H10A H -0.4373 0.3875 0.7848 0.027 Uiso 1 1 calc R
H10B H -0.3755 0.5321 0.8083 0.027 Uiso 1 1 calc R
C13 C 0.0750(3) 0.2752(3) 0.95797(12) 0.0283(4) Uani 1 1 d .
H13A H 0.1738 0.1884 0.9318 0.042 Uiso 1 1 calc R
H13B H 0.0051 0.2243 0.9973 0.042 Uiso 1 1 calc R
H13C H 0.1291 0.3402 0.9827 0.042 Uiso 1 1 calc R
C7 C 0.3968(3) -0.2578(2) 0.55921(11) 0.0238(4) Uani 1 1 d .
H7A H 0.4209 -0.3754 0.5555 0.036 Uiso 1 1 calc R
H7B H 0.5144 -0.2382 0.5558 0.036 Uiso 1 1 calc R
H7C H 0.3244 -0.1914 0.5168 0.036 Uiso 1 1 calc R
C11 C -0.0572(3) 0.3909(2) 0.89764(11) 0.0226(4) Uani 1 1 d .
H11 H -0.1650 0.4694 0.9265 0.027 Uiso 1 1 calc R
C5 C 0.5870(3) -0.0603(3) 0.69465(13) 0.0305(5) Uani 1 1 d .
H5A H 0.6957 -0.0268 0.6918 0.046 Uiso 1 1 calc R
H5B H 0.6256 -0.1751 0.6821 0.046 Uiso 1 1 calc R
H5C H 0.5252 -0.0514 0.7470 0.046 Uiso 1 1 calc R

loop_
_atom_site_aniso_label
_atom_site_aniso_U_11
_atom_site_aniso_U_22
_atom_site_aniso_U_33
_atom_site_aniso_U_23
_atom_site_aniso_U_13
_atom_site_aniso_U_12
Co1 0.01563(14) 0.01520(14) 0.01770(14) -0.00140(9) -0.00255(10) -0.00334(10)
P1 0.0151(2) 0.0155(2) 0.0180(2) -0.00256(17) -0.00234(17) -0.00432(18)
P2 0.0156(2) 0.0170(2) 0.0199(2) -0.00339(18) -0.00117(18) -0.00555(19)
N1 0.0189(8) 0.0149(8) 0.0213(8) -0.0013(6) -0.0032(6) -0.0037(6)
O1 0.0409(9) 0.0285(8) 0.0313(8) 0.0072(7) -0.0101(7) -0.0012(7)
C17 0.0206(10) 0.0212(10) 0.0216(9) -0.0041(8) 0.0003(8) -0.0045(8)
C9 0.0215(10) 0.0160(9) 0.0259(10) -0.0009(7) -0.0041(8) -0.0016(8)
C16 0.0250(11) 0.0323(11) 0.0269(10) -0.0046(9) 0.0034(8) -0.0139(9)
C8 0.0256(10) 0.0205(10) 0.0303(10) -0.0035(8) 0.0000(8) -0.0115(8)
C1 0.0210(10) 0.0188(9) 0.0215(9) 0.0011(7) -0.0051(8) -0.0046(8)
C6 0.0190(9) 0.0155(9) 0.0234(9) -0.0020(7) -0.0035(7) -0.0052(7)
C4 0.0261(11) 0.0248(11) 0.0357(11) -0.0079(9) 0.0030(9) -0.0135(9)
C14 0.0219(10) 0.0221(10) 0.0240(9) -0.0024(8) -0.0001(8) -0.0103(8)
C15 0.0338(12) 0.0322(12) 0.0344(11) -0.0060(9) 0.0034(9) -0.0209(10)
C3 0.0180(9) 0.0214(10) 0.0256(10) -0.0059(8) 0.0020(8) -0.0075(8)
C2 0.0223(10) 0.0199(10) 0.0194(9) -0.0001(7) -0.0040(7) -0.0054(8)
C12 0.0497(14) 0.0385(13) 0.0327(12) -0.0051(10) 0.0026(10) -0.0317(11)
C10 0.0191(9) 0.0185(9) 0.0267(10) -0.0026(8) -0.0035(8) -0.0012(8)
C13 0.0258(11) 0.0309(11) 0.0315(11) -0.0080(9) -0.0045(9) -0.0114(9)
C7 0.0258(10) 0.0203(10) 0.0259(10) -0.0039(8) -0.0013(8) -0.0083(8)
C11 0.0240(10) 0.0220(10) 0.0249(10) -0.0068(8) 0.0008(8) -0.0109(8)
C5 0.0201(10) 0.0293(11) 0.0438(12) -0.0061(9) -0.0081(9) -0.0079(9)

loop_
_atom_type_symbol
_atom_type_description
_atom_type_scat_dispersion_real
_atom_type_scat_dispersion_imag
_atom_type_scat_source
C C 0.0033 0.0016 'International Tables Vol C Tables 4.2.6.8 and 6.1.1.4'
H H 0.0000 0.0000 'International Tables Vol C Tables 4.2.6.8 and 6.1.1.4'
N N 0.0061 0.0033 'International Tables Vol C Tables 4.2.6.8 and 6.1.1.4'
O O 0.0106 0.0060 'International Tables Vol C Tables 4.2.6.8 and 6.1.1.4'
P P 0.1023 0.0942 'International Tables Vol C Tables 4.2.6.8 and 6.1.1.4'
Co Co 0.3494 0.9721 'International Tables Vol C Tables 4.2.6.8 and 6.1.1.4'

loop_
_geom_angle_atom_site_label_1
_geom_angle_atom_site_label_2
_geom_angle_atom_site_label_3
_geom_angle
C17 Co1 N1 174.51(8)
C17 Co1 P1 94.30(6)
N1 Co1 P1 85.89(5)
C17 Co1 P2 94.14(6)
N1 Co1 P2 86.28(5)
P1 Co1 P2 169.66(2)
C2 P1 C6 106.16(8)
C2 P1 C3 105.60(9)
C6 P1 C3 103.96(8)
C2 P1 Co1 102.86(6)
C6 P1 Co1 120.00(6)
C3 P1 Co1 116.97(6)
C10 P2 C14 106.06(9)
C10 P2 C11 105.28(9)
C14 P2 C11 103.52(9)
C10 P2 Co1 102.61(6)
C14 P2 Co1 119.43(6)
C11 P2 Co1 118.52(7)
C9 N1 C1 108.45(14)
C9 N1 Co1 123.68(12)
C1 N1 Co1 124.54(12)
O1 C17 Co1 178.98(19)
N1 C9 C10 110.70(15)
N1 C1 C2 110.20(15)
C7 C6 C8 111.06(15)
C7 C6 P1 114.33(13)
C8 C6 P1 110.25(13)
C15 C14 C16 111.56(16)
C15 C14 P2 110.45(13)
C16 C14 P2 113.21(14)
C5 C3 C4 110.89(16)
C5 C3 P1 110.30(13)
C4 C3 P1 110.38(13)
C1 C2 P1 107.33(12)
C9 C10 P2 107.27(13)
C12 C11 C13 111.30(17)
C12 C11 P2 110.67(14)
C13 C11 P2 110.88(13)

loop_
_geom_bond_atom_site_label_1
_geom_bond_atom_site_label_2
_geom_bond_distance
Co1 C17 1.7024(18)
Co1 N1 1.8601(15)
Co1 P1 2.1493(5)
Co1 P2 2.1589(5)
P1 C2 1.8331(18)
P1 C6 1.8463(19)
P1 C3 1.8480(19)
P2 C10 1.8328(18)
P2 C14 1.8432(19)
P2 C11 1.8496(19)
N1 C9 1.461(2)
N1 C1 1.463(2)
O1 C17 1.172(2)
C9 C10 1.527(3)
C16 C14 1.526(3)
C8 C6 1.531(3)
C1 C2 1.524(3)
C6 C7 1.525(3)
C4 C3 1.530(3)
C14 C15 1.525(3)
C3 C5 1.528(3)
C12 C11 1.524(3)
C13 C11 1.529(3)
